data_1100509
loop_
_publ_author_name
'Graf, Claus-Dieter'
'Malan, Christophe'
'Harms, Klaus'
'Knochel, Paul'

_publ_section_title
;
 New Homochiral Ligands Bearing Nonstereogenic Chirotopic Centers.
 Lithiated N,N'-Dialkylureas as Chiral Bases and Sterically Crowded
 Phosphines for Asymmetric Catalysis
;
_journal_coden_ASTM JOCEAH
_journal_issue 15
_journal_name_full 'Journal of Organic Chemistry'
_journal_page_first 5581
_journal_page_last 5588
_journal_paper_doi 10.1021/jo990412u
_journal_volume 64
_journal_year 1999
_chemical_formula_sum 'C32 H74 B2 P2'
_space_group_IT_number 61
_symmetry_cell_setting orthorhombic
_symmetry_Int_Tables_number 61
_symmetry_space_group_name_Hall '-P 2ac 2ab'
_symmetry_space_group_name_H-M 'P b c a'
_cell_angle_alpha 90
_cell_angle_beta 90
_cell_angle_gamma 90
_cell_formula_units_Z 8
_cell_length_a 18.003(1)
_cell_length_b 14.474(1)
_cell_length_c 28.384(1)
_cod_database_code 1100509

loop_
_symmetry_equiv_pos_site_id
_symmetry_equiv_pos_as_xyz
1 x,y,z
2 1/2+x,y,1/2-z
3 x,1/2-y,1/2+z
4 1/2-x,1/2+y,z
5 -x,-y,-z
6 -1/2-x,-y,-1/2+z
7 -x,-1/2+y,-1/2-z
8 -1/2+x,-1/2-y,-z

loop_
_atom_site_label
_atom_site_type_symbol
_atom_site_fract_x
_atom_site_fract_y
_atom_site_fract_z
P1 P 0.21432(4) 0.30237(4) 0.17262(2)
P2 P 0.23123(4) 0.00116(4) -0.02357(2)
B1 B 0.2287(2) 0.4342(2) 0.16262(13)
B2 B 0.2065(2) -0.1285(2) -0.02786(13)
C1 C 0.19557(16) 0.25494(18) 0.11379(8)
H1 H 0.14260 0.26450 0.10740
H2 H 0.22310 0.29290 0.09110
C2 C 0.21290(15) 0.15397(17) 0.10246(8)
H3 H 0.26510 0.14100 0.10980
H4 H 0.18190 0.11360 0.12200
C3 C 0.19820(15) 0.13374(17) 0.05066(8)
H5 H 0.22840 0.17530 0.03120
H6 H 0.14580 0.14590 0.04360
C4 C 0.21649(15) 0.03350(18) 0.03799(8)
H7 H 0.17610 -0.00510 0.05010
H8 H 0.26140 0.01640 0.05540
C5 C 0.29855(14) 0.23936(18) 0.19272(9)
H9 H 0.28640 0.17360 0.18690
C6 C 0.36423(16) 0.2589(2) 0.15860(11)
H10 H 0.34210 0.27350 0.12760
C7 C 0.41349(17) 0.1742(2) 0.15141(12)
H11 H 0.38280 0.12150 0.14330
H12 H 0.44040 0.16120 0.18030
H13 H 0.44850 0.18620 0.12620
C8 C 0.4134(2) 0.3422(3) 0.17220(15)
H14 H 0.44620 0.35720 0.14620
H15 H 0.44280 0.32660 0.19970
H16 H 0.38220 0.39500 0.17920
C9 C 0.31206(10) 0.24410(12) 0.24717(6)
H17 H 0.26480 0.22040 0.26020
H18? H 0.36660 0.23940 0.24350
C10 C 0.31692(10) 0.34202(12) 0.26834(6)
H19 H 0.27090 0.37480 0.26240
H20 H 0.35780 0.37520 0.25390
H21 H 0.32520 0.33770 0.30200
C11 C 0.36872(10) 0.17560(12) 0.26587(6)
H22 H 0.36400 0.17090 0.29980
H23 H 0.41830 0.19660 0.25800
H24 H 0.36010 0.11550 0.25180
C12? C 0.30963(10) 0.17839(12) 0.27407(6)
H25? H 0.33290 0.12530 0.25940
H26? H 0.25820 0.16400 0.28130
H27? H 0.33580 0.19360 0.30290
C13 C 0.13919(10) 0.26797(12) 0.21354(6)
H28 H 0.16070 0.28150 0.24490
C14 C 0.12396(16) 0.16157(19) 0.21585(10)
H29 H 0.17080 0.12990 0.20740
C15 C 0.1045(2) 0.1328(2) 0.26644(12)
H30 H 0.09530 0.06670 0.26740
H31 H 0.06030 0.16550 0.27660
H32 H 0.14550 0.14780 0.28720
C16 C 0.06387(18) 0.1260(2) 0.18228(13)
H33 H 0.06240 0.05910 0.18340
H34 H 0.07510 0.14590 0.15040
H35 H 0.01600 0.15060 0.19170
C17 C 0.06714(16) 0.3270(2) 0.21304(10)
H36 H 0.02950 0.29130 0.23080
C18 C 0.03265(19) 0.3474(3) 0.16490(12)
H37 H -0.01440 0.37900 0.16920
H38 H 0.02450 0.28980 0.14820
H39 H 0.06600 0.38620 0.14680
C19 C 0.07702(19) 0.4186(2) 0.23958(11)
H40 H 0.02980 0.45070 0.24110
H41 H 0.11300 0.45670 0.22320
H42 H 0.09450 0.40620 0.27130
C20 C 0.32694(15) 0.03359(17) -0.04168(9)
H43 H 0.32460 0.03070 -0.07650
C21 C 0.39057(17) -0.0360(2) -0.02934(11)
H44 H 0.43730 -0.00030 -0.03230
C22 C 0.3961(2) -0.1119(2) -0.06551(14)
H45 H 0.43920 -0.14980 -0.05890
H46 H 0.40080 -0.08490 -0.09660
H47 H 0.35170 -0.14980 -0.06430
C23 C 0.39131(17) -0.0755(2) 0.02057(11)
H48 H 0.43490 -0.11400 0.02470
H49 H 0.34700 -0.11240 0.02550
H50 H 0.39250 -0.02530 0.04320
C24 C 0.34895(15) 0.13543(18) -0.03207(9)
H51 H 0.30300 0.17290 -0.03370
C25 C 0.40130(17) 0.1704(2) -0.07080(11)
H52 H 0.41470 0.23420 -0.06440
H53 H 0.37650 0.16660 -0.10110
H54 H 0.44580 0.13270 -0.07140
C26 C 0.38442(16) 0.1531(2) 0.01601(11)
H55 H 0.35230 0.12910 0.04060
H56 H 0.39130 0.21900 0.02050
H57 H 0.43220 0.12230 0.01750
C27 C 0.16785(15) 0.07838(17) -0.05734(8)
H58 H 0.17510 0.13990 -0.04290
C28 C 0.19090(18) 0.09221(19) -0.10950(9)
H59 H 0.24200 0.11730 -0.10800
C29 C 0.1459(2) 0.1664(2) -0.13437(11)
H60 H 0.14350 0.22110 -0.11470
H61 H 0.09610 0.14370 -0.14020
H62 H 0.16950 0.18180 -0.16410
C30 C 0.1973(2) 0.0050(2) -0.13979(10)
H63 H 0.22420 -0.04220 -0.12250
H64 H 0.22380 0.01940 -0.16860
H65 H 0.14800 -0.01750 -0.14740
C31 C 0.08548(15) 0.05282(19) -0.04504(10)
H66 H 0.08690 0.02330 -0.01360
C32 C 0.03612(17) 0.1385(2) -0.03992(11)
H67 H 0.05790 0.18020 -0.01700
H68 H -0.01290 0.12000 -0.02940
H69 H 0.03220 0.16960 -0.07010
C33 C 0.04798(18) -0.0170(2) -0.07809(12)
H70 H -0.00010 -0.03410 -0.06540
H71 H 0.07890 -0.07160 -0.08080
H72 H 0.04140 0.01070 -0.10890
H73 H 0.2407(14) 0.4859(17) 0.2048(9)
H74 H 0.2754(15) 0.4331(18) 0.1385(9)
H75 H 0.1779(15) 0.4573(18) 0.1449(9)
H76 H 0.2152(14) -0.1708(17) -0.0750(9)
H77 H 0.1492(15) -0.1300(17) -0.0164(9)
H78 H 0.2415(15) -0.1574(18) -0.0004(9)

loop_
_atom_type_symbol
_atom_type_radius_bond
C 0.68
H 0.23
B 0.85
P 1.05
